data_7050036
loop_
_publ_author_name
'Sofia I. Pascu'
'Karl S. Coleman'
'A. R. Cowley'
'Malcolm L. H. Green'
'Nicholas H. Rees'

_publ_section_title
;
 New group 10 complexes of the bulky iminophosphine ligands
 [Ph2PCH2C(Ph)?N(2,6-R2C6H3)], where R = Me, iPr
;
_journal_issue 2
_journal_name_full 'New Journal of Chemistry'
_journal_page_first 385
_journal_paper_doi 10.1039/b412391c
_journal_volume 29
_journal_year 2005
_chemical_compound_source
;
?
;
_chemical_formula_moiety ' C28 H26 Br2 N Ni P '
_chemical_formula_sum 'C28 H26 Br2 N Ni P'
_chemical_formula_weight 626.01
_chemical_name_systematic
;
?
;
_space_group_IT_number 14
_symmetry_cell_setting monoclinic
_symmetry_space_group_name_Hall '-P 2yn'
_symmetry_space_group_name_H-M 'P 1 21/n 1'
_atom_sites_solution_hydrogens geom
_atom_sites_solution_primary direct
_cell_angle_alpha 90
_cell_angle_beta 117.850(10)
_cell_angle_gamma 90
_cell_formula_units_Z 4
_cell_length_a 11.5760(10)
_cell_length_b 23.162(3)
_cell_length_c 11.1710(10)
_cell_measurement_reflns_used 9465
_cell_measurement_temperature 150
_cell_measurement_theta_max 26.70
_cell_measurement_theta_min 2
_cell_volume 2648.3(5)
_computing_cell_refinement
;
Denzo/Scalepack (Otwinowski & Minor, 1996)
;
_computing_data_collection
;
Xpress Data collection (MAC Science, 1989)
;
_computing_data_reduction
;
Denzo/Scalepack (Otwinowski & Minor, 1996)
;
_computing_molecular_graphics
;
CAMERON (Watkin et al 1996)
;
_computing_publication_material
;
CRYSTALS (Watkin et al 2003)
;
_computing_structure_refinement
;
CRYSTALS (Watkin et al 2003)
;
_computing_structure_solution
;
SIR92 (Altomare et al, 1994)
;
_diffrn_ambient_temperature 150
_diffrn_measured_fraction_theta_full 0.996
_diffrn_measured_fraction_theta_max 0.97
_diffrn_measurement_device_type
;
Nonius DIP2000
;
_diffrn_measurement_method \w
_diffrn_radiation_monochromator graphite
_diffrn_radiation_type 'Mo K\a'
_diffrn_radiation_wavelength 0.71069
_diffrn_reflns_av_R_equivalents 0.11
_diffrn_reflns_limit_h_max 12
_diffrn_reflns_limit_h_min -14
_diffrn_reflns_limit_k_max 28
_diffrn_reflns_limit_k_min 0
_diffrn_reflns_limit_l_max 14
_diffrn_reflns_limit_l_min 0
_diffrn_reflns_number 9465
_diffrn_reflns_theta_full 25.000
_diffrn_reflns_theta_max 26.70
_diffrn_reflns_theta_min 2
_diffrn_standards_decay_% 0.00
_diffrn_standards_interval_count 0
_diffrn_standards_interval_time 0
_diffrn_standards_number 0
_exptl_absorpt_coefficient_mu 3.827
_exptl_absorpt_correction_T_max 0.56
_exptl_absorpt_correction_T_min 0.33
_exptl_absorpt_correction_type multi-scan
_exptl_absorpt_process_details
;
Denzo/Scalepack (Otwinowski & Minor, 1996)
;
_exptl_crystal_colour ' red  '
_exptl_crystal_density_diffrn 1.570
_exptl_crystal_description ' block '
_exptl_crystal_F_000 1256
_exptl_crystal_size_max 0.40
_exptl_crystal_size_mid 0.25
_exptl_crystal_size_min 0.15
_refine_diff_density_max 4.20
_refine_diff_density_min -1.96
_refine_ls_extinction_method None
_refine_ls_goodness_of_fit_ref 1.0730
_refine_ls_hydrogen_treatment mixed
_refine_ls_matrix_type full
_refine_ls_number_parameters 298
_refine_ls_number_reflns 2572
_refine_ls_number_restraints 3
_refine_ls_R_factor_all 0.1762
_refine_ls_R_factor_gt 0.1170
_refine_ls_shift/su_max 0.003577
_refine_ls_structure_factor_coef F
_refine_ls_weighting_details
;
Method, part 1, Chebychev polynomial, (Watkin, 1994, Prince, 1982)
[weight] = 1.0/[A~0~*T~0~(x)+A~1~*T~1~(x) ... +A~n-1~]*T~n-1~(x)]
where A~i~ are the Chebychev coefficients listed below and x= Fcalc/Fmax
Method = Robust Weighting (Prince, 1982)
W = [weight] * [1-(deltaF/6*sigmaF)^2^]^2^
A~i~ are:
3.07 0.636 2.37 0.210
;
_refine_ls_weighting_scheme calc
_refine_ls_wR_factor_all 0.1087
_refine_ls_wR_factor_gt 0.1041
_refine_ls_wR_factor_ref 0.1041
_reflns_limit_h_max 12
_reflns_limit_h_min -14
_reflns_limit_k_max 28
_reflns_limit_k_min 0
_reflns_limit_l_max 14
_reflns_limit_l_min 0
_reflns_number_gt 2572
_reflns_number_total 5338
_reflns_threshold_expression I>3.00u(I)
_cod_data_source_file b412391c.txt
_cod_data_source_block 1
_cod_depositor_comments
;
The following automatic conversions were performed:
'_symmetry_cell_setting' value 'Monoclinic' changed to 'monoclinic'
according to '/home/adriana/struct/CIF-dictionaries/cif_core.dic'
dictionary named 'cif_core.dic' version 2.4.1 from 2010-06-29.

Automatic conversion script
Id: cif_fix_enum 1555 2011-01-17 13:19:09Z saulius 
;
_cod_original_sg_symbol_H-M 'P 1 21/n 1 '
_cod_original_formula_sum ' C56 H52 Br4 N2 Ni2 P2 '
_cod_database_code 7050036

loop_
_symmetry_equiv_pos_as_xyz
x,y,z
-x,-y,-z
-x+1/2,y+1/2,-z+1/2
x+1/2,-y+1/2,z+1/2

loop_
_atom_site_label
_atom_site_type_symbol
_atom_site_fract_x
_atom_site_fract_y
_atom_site_fract_z
_atom_site_U_iso_or_equiv
_atom_site_occupancy
_atom_site_adp_type
_atom_site_refinement_flags_posn
_atom_site_refinement_flags_adp
_atom_site_refinement_flags_occupancy
_atom_site_disorder_assembly
_atom_site_disorder_group
_atom_site_attached_hydrogens
Ni1 Ni -0.08394(18) -0.15130(9) 0.03175(18) 0.0340 1.0000 Uani . . . . . .
Br1 Br 0.11147(16) -0.14273(8) 0.01740(17) 0.0489 1.0000 Uani . . . . . .
Br2 Br 0.02387(17) -0.15833(8) 0.26553(15) 0.0460 1.0000 Uani . . . . . .
P1 P -0.2569(4) -0.1737(2) 0.0455(4) 0.0419 1.0000 Uani . U . . . .
N1 N -0.1982(12) -0.1378(5) -0.1574(11) 0.0355 1.0000 Uani . U . . . .
C1 C -0.3674(15) -0.1892(7) -0.1354(16) 0.0467 1.0000 Uani . U . . . .
C2 C -0.3196(13) -0.1546(6) -0.2126(15) 0.0372 1.0000 Uani . U . . . .
C3 C -0.3321(18) -0.1183(9) 0.0953(17) 0.0547 1.0000 Uani . . . . . .
C4 C -0.259(2) -0.0684(9) 0.158(2) 0.0681 1.0000 Uani . . . . . .
C5 C -0.320(3) -0.0260(13) 0.198(3) 0.1176 1.0000 Uani . . . . . .
C6 C -0.449(3) -0.0306(18) 0.170(3) 0.1233 1.0000 Uani . . . . . .
C7 C -0.521(3) -0.0811(16) 0.108(3) 0.1027 1.0000 Uani . . . . . .
C8 C -0.460(2) -0.1223(11) 0.070(2) 0.0735 1.0000 Uani . . . . . .
C9 C -0.2584(15) -0.2378(8) 0.1357(15) 0.0484 1.0000 Uani . . . . . .
C10 C -0.2621(18) -0.2333(8) 0.2616(18) 0.0538 1.0000 Uani . . . . . .
C11 C -0.263(2) -0.2817(10) 0.329(2) 0.0749 1.0000 Uani . . . . . .
C12 C -0.264(2) -0.3371(8) 0.2738(18) 0.0603 1.0000 Uani . . . . . .
C13 C -0.2552(17) -0.3419(8) 0.1537(18) 0.0509 1.0000 Uani . . . . . .
C14 C -0.2508(14) -0.2923(7) 0.0879(16) 0.0394 1.0000 Uani . . . . . .
C15 C -0.4169(13) -0.1430(7) -0.3613(15) 0.0370 1.0000 Uani . . . . . .
C16 C -0.4641(17) -0.1891(9) -0.4527(19) 0.0621 1.0000 Uani . . . . . .
C17 C -0.565(3) -0.1768(12) -0.584(2) 0.0835 1.0000 Uani . . . . . .
C18 C -0.6081(19) -0.1238(15) -0.619(2) 0.0925 1.0000 Uani . . . . . .
C19 C -0.562(2) -0.0767(10) -0.531(2) 0.0793 1.0000 Uani . . . . . .
C20 C -0.4692(15) -0.0872(8) -0.4021(17) 0.0509 1.0000 Uani . . . . . .
C21 C -0.1583(17) -0.1001(8) -0.2356(19) 0.0510 1.0000 Uani . . . . . .
C22 C -0.1202(17) -0.1268(11) -0.323(2) 0.0689 1.0000 Uani . . . . . .
C23 C -0.0854(18) -0.0877(14) -0.408(2) 0.0873 1.0000 Uani . . . . . .
C24 C -0.088(2) -0.0270(12) -0.379(2) 0.0734 1.0000 Uani . . . . . .
C25 C -0.110(2) -0.0066(10) -0.282(3) 0.0813 1.0000 Uani . . . . . .
C26 C -0.1514(17) -0.0423(7) -0.208(2) 0.0581 1.0000 Uani . . . . . .
C27 C -0.117(2) -0.1895(10) -0.344(2) 0.0751 1.0000 Uani . . . . . .
C28 C -0.1767(18) -0.0175(8) -0.102(3) 0.0675 1.0000 Uani . . . . . .
H11 H -0.3643 -0.2312 -0.1545 0.0449 1.0000 Uiso . . . . . .
H12 H -0.4591 -0.1781 -0.1593 0.0449 1.0000 Uiso . . . . . .
H41 H -0.1678 -0.0634 0.1726 0.0800 1.0000 Uiso . . . . . .
H51 H -0.2688 0.0086 0.2487 0.1394 1.0000 Uiso . . . . . .
H61 H -0.4919 0.0019 0.1935 0.1535 1.0000 Uiso . . . . . .
H71 H -0.6127 -0.0865 0.0930 0.1296 1.0000 Uiso . . . . . .
H81 H -0.5116 -0.1571 0.0205 0.0941 1.0000 Uiso . . . . . .
H101 H -0.2640 -0.1945 0.2998 0.0650 1.0000 Uiso . . . . . .
H111 H -0.2634 -0.2785 0.4181 0.0926 1.0000 Uiso . . . . . .
H121 H -0.2703 -0.3726 0.3211 0.0741 1.0000 Uiso . . . . . .
H131 H -0.2525 -0.3807 0.1159 0.0651 1.0000 Uiso . . . . . .
H141 H -0.2418 -0.2956 0.0033 0.0444 1.0000 Uiso . . . . . .
H161 H -0.4281 -0.2290 -0.4262 0.0638 1.0000 Uiso . . . . . .
H171 H -0.6037 -0.2088 -0.6515 0.0975 1.0000 Uiso . . . . . .
H181 H -0.6777 -0.1167 -0.7136 0.0976 1.0000 Uiso . . . . . .
H191 H -0.5972 -0.0369 -0.5610 0.0767 1.0000 Uiso . . . . . .
H201 H -0.4369 -0.0548 -0.3352 0.0541 1.0000 Uiso . . . . . .
H231 H -0.0622 -0.1022 -0.4779 0.0974 1.0000 Uiso . . . . . .
H241 H -0.0726 0.0014 -0.4369 0.0845 1.0000 Uiso . . . . . .
H251 H -0.0966 0.0355 -0.2604 0.0853 1.0000 Uiso . . . . . .
H271 H -0.0857 -0.1967 -0.4123 0.0974 1.0000 Uiso . . . . . .
H272 H -0.2070 -0.2058 -0.3779 0.0974 1.0000 Uiso . . . . . .
H273 H -0.0566 -0.2085 -0.2566 0.0974 1.0000 Uiso . . . . . .
H281 H -0.1658 0.0254 -0.1007 0.0778 1.0000 Uiso . . . . . .
H282 H -0.2680 -0.0270 -0.1212 0.0778 1.0000 Uiso . . . . . .
H283 H -0.1136 -0.0339 -0.0124 0.0778 1.0000 Uiso . . . . . .

loop_
_atom_site_aniso_label
_atom_site_aniso_U_11
_atom_site_aniso_U_22
_atom_site_aniso_U_33
_atom_site_aniso_U_23
_atom_site_aniso_U_13
_atom_site_aniso_U_12
Ni1 0.0311(9) 0.0362(11) 0.0266(9) 0.0010(8) 0.0067(7) -0.0011(8)
Br1 0.0347(8) 0.0643(12) 0.0419(9) -0.0084(8) 0.0130(7) 0.0028(8)
Br2 0.0430(9) 0.0540(11) 0.0262(7) 0.0041(7) 0.0036(6) -0.0051(8)
P1 0.039(2) 0.056(3) 0.0241(18) 0.0030(18) 0.0091(17) -0.0110(19)
N1 0.036(5) 0.046(7) 0.011(5) 0.004(5) 0.000(4) -0.005(5)
C1 0.035(9) 0.043(10) 0.034(4) -0.002(6) -0.007(5) -0.009(7)
C2 0.029(5) 0.020(7) 0.041(8) 0.000(6) -0.001(5) 0.010(5)
C3 0.050(10) 0.077(13) 0.026(8) 0.008(8) 0.009(8) -0.015(9)
C4 0.074(14) 0.059(12) 0.067(13) -0.003(10) 0.030(11) 0.004(11)
C5 0.11(2) 0.14(2) 0.10(2) -0.060(19) 0.046(18) 0.031(19)
C6 0.10(2) 0.19(4) 0.10(2) 0.02(2) 0.058(19) 0.08(2)
C7 0.084(19) 0.14(3) 0.10(2) 0.010(19) 0.056(17) 0.021(19)
C8 0.059(13) 0.098(17) 0.079(15) 0.018(13) 0.044(12) -0.001(12)
C9 0.038(9) 0.069(12) 0.024(8) 0.010(8) 0.003(7) -0.008(8)
C10 0.058(11) 0.064(12) 0.041(10) -0.009(9) 0.024(9) -0.014(9)
C11 0.099(17) 0.079(15) 0.053(13) 0.011(11) 0.041(12) -0.017(13)
C12 0.093(15) 0.050(11) 0.041(10) 0.011(8) 0.035(10) -0.009(10)
C13 0.054(10) 0.055(11) 0.054(10) 0.004(9) 0.034(9) -0.004(9)
C14 0.025(7) 0.047(10) 0.039(9) -0.003(7) 0.009(7) -0.009(7)
C15 0.033(8) 0.039(10) 0.046(9) 0.004(7) 0.025(7) -0.003(7)
C16 0.039(10) 0.074(13) 0.046(11) -0.010(10) -0.002(9) -0.008(9)
C17 0.10(2) 0.089(18) 0.050(14) -0.010(13) 0.030(14) -0.030(15)
C18 0.032(10) 0.17(3) 0.040(12) 0.028(15) -0.012(9) -0.033(14)
C19 0.051(11) 0.095(16) 0.045(12) 0.038(12) -0.016(10) -0.007(11)
C20 0.033(9) 0.054(11) 0.048(10) 0.001(8) 0.004(8) -0.019(8)
C21 0.039(9) 0.059(12) 0.057(11) 0.011(9) 0.025(9) -0.004(8)
C22 0.034(9) 0.13(2) 0.058(12) -0.002(12) 0.034(9) -0.022(11)
C23 0.022(9) 0.17(3) 0.052(13) 0.018(15) 0.002(9) -0.015(12)
C24 0.056(12) 0.103(19) 0.052(13) 0.041(13) 0.018(11) 0.001(12)
C25 0.051(12) 0.082(16) 0.080(18) 0.029(13) 0.005(12) -0.007(11)
C26 0.049(10) 0.039(10) 0.086(14) 0.028(10) 0.031(10) -0.003(8)
C27 0.075(14) 0.077(15) 0.092(17) -0.028(13) 0.054(13) -0.027(12)
C28 0.042(10) 0.036(11) 0.116(19) 0.005(11) 0.030(12) 0.009(8)

loop_
_atom_type_symbol
_atom_type_scat_dispersion_real
_atom_type_scat_dispersion_imag
_atom_type_scat_Cromer_Mann_a1
_atom_type_scat_Cromer_Mann_b1
_atom_type_scat_Cromer_Mann_a2
_atom_type_scat_Cromer_Mann_b2
_atom_type_scat_Cromer_Mann_a3
_atom_type_scat_Cromer_Mann_b3
_atom_type_scat_Cromer_Mann_a4
_atom_type_scat_Cromer_Mann_b4
_atom_type_scat_Cromer_Mann_c
_atom_type_scat_source
'C   ' 0.0020 0.0020 2.3100 20.8439 1.0200 10.2075 1.5886 0.5687 0.8650 51.6512 0.2156 International_Tables_Vol_IV_Table_2.2B
'H   ' 0.0000 0.0000 0.4930 10.5109 0.3229 26.1257 0.1402 3.1424 0.0408 57.7997 0.0030 International_Tables_Vol_IV_Table_2.2B
'Br  ' -0.3740 2.4560 17.1789 2.1723 5.2358 16.5796 5.6377 0.2609 3.9851 41.4328 2.9557 International_Tables_Vol_IV_Table_2.2B
'N   ' 0.0040 0.0030 12.2126 0.0057 3.1322 9.8933 2.0125 28.9975 1.1663 0.5826 -11.5290 International_Tables_Vol_IV_Table_2.2B
'Ni  ' 0.2850 1.1130 12.8376 3.8785 7.2920 0.2565 4.4438 12.1763 2.3800 66.3421 1.0341 International_Tables_Vol_IV_Table_2.2B
'P   ' 0.0900 0.0950 6.4345 1.9067 4.1791 27.1570 1.7800 0.5260 1.4908 68.1645 1.1149 International_Tables_Vol_IV_Table_2.2B

loop_
_geom_angle_atom_site_label_1
_geom_angle_site_symmetry_1
_geom_angle_atom_site_label_2
_geom_angle_site_symmetry_2
_geom_angle_atom_site_label_3
_geom_angle_site_symmetry_3
_geom_angle
_geom_angle_publ_flag
Br1 . Ni1 . Br2 . 93.10(9) yes
Br1 . Ni1 . P1 . 170.85(17) yes
Br2 . Ni1 . P1 . 86.09(13) yes
Br1 . Ni1 . N1 . 95.8(4) yes
Br2 . Ni1 . N1 . 169.2(4) yes
P1 . Ni1 . N1 . 86.1(4) yes
Br1 . Ni1 . C2 . 117.6(4) yes
Br2 . Ni1 . C2 . 149.2(4) yes
P1 . Ni1 . C2 . 63.1(4) yes
N1 . Ni1 . C2 . 23.5(5) yes
Ni1 . P1 . C1 . 99.3(6) yes
Ni1 . P1 . C3 . 117.3(6) yes
C1 . P1 . C3 . 107.0(8) yes
Ni1 . P1 . C9 . 119.6(6) yes
C1 . P1 . C9 . 105.5(8) yes
C3 . P1 . C9 . 106.6(8) yes
Ni1 . N1 . C2 . 120.5(10) yes
Ni1 . N1 . C21 . 120.6(10) yes
C2 . N1 . C21 . 118.1(13) yes
P1 . C1 . C2 . 106.1(10) yes
P1 . C1 . H12 . 110.302 no
C2 . C1 . H12 . 110.314 no
P1 . C1 . C2 . 106.1(10) yes
P1 . C1 . H11 . 110.294 no
C2 . C1 . H11 . 110.305 no
C1 . C2 . N1 . 120.4(13) yes
C1 . C2 . Ni1 . 84.6(8) yes
N1 . C2 . Ni1 . 36.0(7) yes
C1 . C2 . C15 . 116.5(12) yes
N1 . C2 . C15 . 123.0(14) yes
Ni1 . C2 . C15 . 158.9(11) yes
P1 . C3 . C4 . 118.6(15) yes
P1 . C3 . C8 . 121.5(16) yes
C4 . C3 . C8 . 120(2) yes
C3 . C4 . C5 . 117(2) yes
C3 . C4 . H41 . 121.296 no
C5 . C4 . H41 . 121.309 no
C4 . C5 . C6 . 122(3) yes
C4 . C5 . H51 . 119.109 no
C6 . C5 . H51 . 119.124 no
C5 . C6 . C7 . 120(3) yes
C5 . C6 . H61 . 119.887 no
C7 . C6 . H61 . 119.895 no
C6 . C7 . C8 . 117(3) yes
C6 . C7 . H71 . 121.387 no
C8 . C7 . H71 . 121.364 no
C3 . C8 . C7 . 123(2) yes
C3 . C8 . H81 . 118.317 no
C7 . C8 . H81 . 118.335 no
P1 . C9 . C10 . 120.2(14) yes
P1 . C9 . C14 . 121.0(13) yes
C10 . C9 . C14 . 118.7(15) yes
C9 . C10 . C11 . 119.9(18) yes
C9 . C10 . H101 . 120.084 no
C11 . C10 . H101 . 120.059 no
C10 . C11 . C12 . 120.4(19) yes
C10 . C11 . H111 . 119.803 no
C12 . C11 . H111 . 119.786 no
C11 . C12 . C13 . 120.0(16) yes
C11 . C12 . H121 . 119.977 no
C13 . C12 . H121 . 119.988 no
C12 . C13 . C14 . 118.9(16) yes
C12 . C13 . H131 . 120.538 no
C14 . C13 . H131 . 120.526 no
C9 . C14 . C13 . 121.8(16) yes
C9 . C14 . H141 . 119.082 no
C13 . C14 . H141 . 119.090 no
C2 . C15 . C16 . 119.7(14) yes
C2 . C15 . C20 . 119.8(14) yes
C16 . C15 . C20 . 120.1(15) yes
C15 . C16 . C17 . 117.1(19) yes
C15 . C16 . H161 . 121.474 no
C17 . C16 . H161 . 121.463 no
C16 . C17 . C18 . 121(2) yes
C16 . C17 . H171 . 119.659 no
C18 . C17 . H171 . 119.637 no
C17 . C18 . C19 . 123.7(18) yes
C17 . C18 . H181 . 118.158 no
C19 . C18 . H181 . 118.127 no
C18 . C19 . C20 . 117(2) yes
C18 . C19 . H191 . 121.355 no
C20 . C19 . H191 . 121.353 no
C15 . C20 . C19 . 121.1(18) yes
C15 . C20 . H201 . 119.479 no
C19 . C20 . H201 . 119.467 no
N1 . C21 . C22 . 116.6(16) yes
N1 . C21 . C26 . 116.9(16) yes
C22 . C21 . C26 . 126.3(18) yes
C21 . C22 . C23 . 116(2) yes
C21 . C22 . C27 . 126.4(18) yes
C23 . C22 . C27 . 117(2) yes
C22 . C23 . C24 . 114(2) yes
C22 . C23 . H231 . 123.039 no
C24 . C23 . H231 . 123.066 no
C23 . C24 . C25 . 125(2) yes
C23 . C24 . H241 . 117.665 no
C25 . C24 . H241 . 117.663 no
C24 . C25 . C26 . 122(2) yes
C24 . C25 . H251 . 119.054 no
C26 . C25 . H251 . 119.062 no
C25 . C26 . C21 . 116(2) yes
C25 . C26 . C28 . 120.0(19) yes
C21 . C26 . C28 . 123.8(16) yes
C22 . C27 . H272 . 109.473 no
C22 . C27 . H273 . 109.468 no
H272 . C27 . H273 . 109.471 no
C22 . C27 . H271 . 109.465 no
C26 . C28 . H282 . 109.453 no
C26 . C28 . H283 . 109.466 no
H282 . C28 . H283 . 109.489 no
C26 . C28 . H281 . 109.454 no

loop_
_geom_bond_atom_site_label_1
_geom_bond_site_symmetry_1
_geom_bond_atom_site_label_2
_geom_bond_site_symmetry_2
_geom_bond_distance
_geom_bond_publ_flag
Ni1 . Br1 . 2.350(2) yes
Ni1 . Br2 . 2.315(2) yes
Ni1 . P1 . 2.142(5) yes
Ni1 . N1 . 1.924(11) yes
Ni1 . C2 . 2.818(13) yes
P1 . C1 . 1.853(15) yes
P1 . C3 . 1.78(2) yes
P1 . C9 . 1.800(17) yes
N1 . C2 . 1.303(19) yes
N1 . C21 . 1.45(2) yes
C1 . C2 . 1.46(2) yes
C1 . H12 . 1.000 no
C1 . C2 . 1.46(2) yes
C1 . H11 . 1.000 no
C2 . C15 . 1.53(2) yes
C3 . C4 . 1.41(3) yes
C3 . C8 . 1.38(3) yes
C4 . C5 . 1.40(3) yes
C4 . H41 . 1.000 no
C5 . C6 . 1.38(4) yes
C5 . H51 . 1.000 no
C6 . C7 . 1.42(4) yes
C6 . H61 . 1.000 no
C7 . C8 . 1.37(4) yes
C7 . H71 . 1.000 no
C8 . H81 . 1.000 no
C9 . C10 . 1.43(2) yes
C9 . C14 . 1.39(2) yes
C10 . C11 . 1.35(3) yes
C10 . H101 . 1.000 no
C11 . C12 . 1.42(3) yes
C11 . H111 . 1.000 no
C12 . C13 . 1.39(2) yes
C12 . H121 . 1.000 no
C13 . C14 . 1.38(2) yes
C13 . H131 . 1.000 no
C14 . H141 . 1.000 no
C15 . C16 . 1.40(2) yes
C15 . C20 . 1.41(2) yes
C16 . C17 . 1.41(3) yes
C16 . H161 . 1.000 no
C17 . C18 . 1.31(4) yes
C17 . H171 . 1.000 no
C18 . C19 . 1.40(4) yes
C18 . H181 . 1.000 no
C19 . C20 . 1.35(2) yes
C19 . H191 . 1.000 no
C20 . H201 . 1.000 no
C21 . C22 . 1.39(3) yes
C21 . C26 . 1.37(2) yes
C22 . C23 . 1.50(3) yes
C22 . C27 . 1.48(3) yes
C23 . C24 . 1.45(4) yes
C23 . H231 . 1.000 no
C24 . C25 . 1.30(3) yes
C24 . H241 . 1.000 no
C25 . C26 . 1.41(3) yes
C25 . H251 . 1.000 no
C26 . C28 . 1.46(3) yes
C27 . H272 . 1.000 no
C27 . H273 . 1.000 no
C27 . H271 . 1.000 no
C28 . H282 . 1.000 no
C28 . H283 . 1.000 no
C28 . H281 . 1.000 no
